data_7056416
loop_
_publ_author_name
'Liu, Tianlin'
'Qi, Xiujuan'
'Wang, Kangcai'
'Zhang, Jiaheng'
'Zhang, Wenquan'
'Zhang, Qinghua'

_publ_section_title
;
 Green primary energetic materials based on
 N-(3-nitro-1-(trinitromethyl)-1H-1,2,4-triazol-5-yl)nitramide
;
_journal_name_full 'New J. Chem.'
_journal_paper_doi 10.1039/C7NJ01917C
_journal_year 2017
_chemical_formula_moiety 'C3 N9 O10, H2 O, H4 N'
_chemical_formula_sum 'C3 H6 N10 O11'
_chemical_formula_weight 358.18
_space_group_crystal_system monoclinic
_space_group_IT_number 4
_space_group_name_Hall 'P 2yb'
_space_group_name_H-M_alt 'P 1 21 1'
_symmetry_space_group_name_Hall 'P 2yb'
_symmetry_space_group_name_H-M 'P 1 21 1'
_atom_sites_solution_hydrogens difmap
_audit_creation_date 2017-07-09
_audit_creation_method
;
Olex2 1.2-beta
(compiled 2017.07.04 svn.r3439 for OlexSys, GUI svn.r5361)
;
_audit_update_record
;
2017-07-09 deposited with the CCDC.
2017-07-12 downloaded from the CCDC.
;
_cell_angle_alpha 90
_cell_angle_beta 91.239(2)
_cell_angle_gamma 90
_cell_formula_units_Z 2
_cell_length_a 7.5643(7)
_cell_length_b 8.0022(7)
_cell_length_c 10.6515(10)
_cell_measurement_reflns_used 1424
_cell_measurement_temperature 296.15
_cell_measurement_theta_max 25.107
_cell_measurement_theta_min 3.184
_cell_volume 644.60(10)
_computing_cell_refinement 'SAINT v8.34A (Bruker, 2013)'
_computing_data_reduction 'SAINT v8.34A (Bruker, 2013)'
_computing_molecular_graphics 'Olex2 (Dolomanov et al., 2009)'
_computing_publication_material 'Olex2 (Dolomanov et al., 2009)'
_computing_structure_refinement 'ShelXL (Sheldrick, 2015)'
_computing_structure_solution 'ShelXT (Sheldrick, 2015)'
_diffrn_ambient_temperature 296.15
_diffrn_measured_fraction_theta_full 0.999
_diffrn_measured_fraction_theta_max 0.981
_diffrn_measurement_device_type 'CCD area detector'
_diffrn_measurement_method 'phi and omega scans'
_diffrn_radiation_type MoK\a
_diffrn_radiation_wavelength 0.71073
_diffrn_reflns_av_R_equivalents 0.0141
_diffrn_reflns_av_unetI/netI 0.0340
_diffrn_reflns_Laue_measured_fraction_full 0.999
_diffrn_reflns_Laue_measured_fraction_max 0.981
_diffrn_reflns_limit_h_max 9
_diffrn_reflns_limit_h_min -9
_diffrn_reflns_limit_k_max 10
_diffrn_reflns_limit_k_min -10
_diffrn_reflns_limit_l_max 8
_diffrn_reflns_limit_l_min -13
_diffrn_reflns_number 3901
_diffrn_reflns_point_group_measured_fraction_full 0.974
_diffrn_reflns_point_group_measured_fraction_max 0.926
_diffrn_reflns_theta_full 25.242
_diffrn_reflns_theta_max 27.553
_diffrn_reflns_theta_min 2.693
_exptl_absorpt_coefficient_mu 0.184
_exptl_absorpt_correction_type none
_exptl_crystal_colour 'clear yellowish yellow'
_exptl_crystal_colour_lustre clear
_exptl_crystal_colour_modifier yellowish
_exptl_crystal_colour_primary yellow
_exptl_crystal_density_diffrn 1.845
_exptl_crystal_description block
_exptl_crystal_F_000 364
_exptl_crystal_size_max 0.28
_exptl_crystal_size_mid 0.24
_exptl_crystal_size_min 0.2
_refine_diff_density_max 0.141
_refine_diff_density_min -0.175
_refine_diff_density_rms 0.039
_refine_ls_abs_structure_details
;
 Flack x determined using 856 quotients [(I+)-(I-)]/[(I+)+(I-)]
 (Parsons, Flack and Wagner, Acta Cryst. B69 (2013) 249-259).
;
_refine_ls_abs_structure_Flack 0.6(8)
_refine_ls_extinction_method none
_refine_ls_goodness_of_fit_ref 1.023
_refine_ls_hydrogen_treatment refxyz
_refine_ls_matrix_type full
_refine_ls_number_parameters 235
_refine_ls_number_reflns 2752
_refine_ls_number_restraints 7
_refine_ls_restrained_S_all 1.023
_refine_ls_R_factor_all 0.0482
_refine_ls_R_factor_gt 0.0355
_refine_ls_shift/su_max 0.008
_refine_ls_shift/su_mean 0.000
_refine_ls_structure_factor_coef Fsqd
_refine_ls_weighting_details 'w=1/[\s^2^(Fo^2^)+(0.0372P)^2^+0.0561P] where P=(Fo^2^+2Fc^2^)/3'
_refine_ls_weighting_scheme calc
_refine_ls_wR_factor_gt 0.0739
_refine_ls_wR_factor_ref 0.0796
_reflns_Friedel_coverage 0.762
_reflns_Friedel_fraction_full 0.945
_reflns_Friedel_fraction_max 0.862
_reflns_number_gt 2298
_reflns_number_total 2752
_reflns_threshold_expression 'I > 2\s(I)'
_cod_data_source_file c7nj01917c2.cif
_cod_data_source_block a
_cod_database_code 7056416
_shelx_shelxl_version_number 2014/7
_shelx_space_group_comment
;
The symmetry employed for this shelxl refinement is uniquely defined
by the following loop, which should always be used as a source of
symmetry information in preference to the above space-group names.
They are only intended as comments.
;
_olex2_refinement_description
;
1. Fixed Uiso
 At 1.5 times of:
  All N(H,H,H,H) groups, All O(H,H) groups
2. Restrained distances
 N10-H10A = N10-H10B = N10-H10C = N10-H10D
 0.88 with sigma of 0.02
 O1W-H1WB = O1W-H1WA
 0.85 with sigma of 0.02
;
_olex2_submission_special_instructions 'No special instructions were received'

loop_
_space_group_symop_operation_xyz
'x, y, z'
'-x, y+1/2, -z'

loop_
_atom_site_label
_atom_site_type_symbol
_atom_site_fract_x
_atom_site_fract_y
_atom_site_fract_z
_atom_site_U_iso_or_equiv
_atom_site_adp_type
_atom_site_occupancy
_atom_site_site_symmetry_order
_atom_site_calc_flag
_atom_site_refinement_flags_posn
_atom_site_disorder_assembly
_atom_site_disorder_group
O1 O 0.2168(3) -0.5038(3) -0.1210(3) 0.0510(7) Uani 1 1 d . . .
O1W O -0.0253(3) -0.0963(4) -0.1818(3) 0.0561(7) Uani 1 1 d D . .
H1WA H 0.056(5) -0.147(6) -0.215(5) 0.084 Uiso 1 1 d DR . .
H1WB H -0.122(4) -0.114(7) -0.219(4) 0.084 Uiso 1 1 d DR . .
O2 O 0.2391(3) -0.3113(3) -0.2612(3) 0.0543(7) Uani 1 1 d . A 1
O3 O 0.3563(3) -1.0886(3) -0.0382(2) 0.0512(6) Uani 1 1 d . . .
O4 O 0.5889(3) -1.1902(3) -0.1271(3) 0.0502(6) Uani 1 1 d . . .
O5 O 0.8181(3) -0.5182(4) -0.1951(2) 0.0528(7) Uani 1 1 d . . .
O6 O 0.8008(3) -0.3722(3) -0.3658(3) 0.0553(7) Uani 1 1 d . . .
O7 O 0.7277(4) -0.5409(3) -0.5725(2) 0.0596(8) Uani 1 1 d . B 2
O8 O 0.4872(3) -0.6696(4) -0.5231(2) 0.0593(8) Uani 1 1 d . . .
O9 O 0.8506(3) -0.8844(3) -0.4695(3) 0.0556(7) Uani 1 1 d . . .
O10 O 1.0192(3) -0.7247(4) -0.3545(3) 0.0674(9) Uani 1 1 d . . .
N1 N 0.3860(3) -0.7977(3) -0.1664(2) 0.0303(6) Uani 1 1 d . . .
N2 N 0.6394(3) -0.9042(3) -0.2492(2) 0.0317(6) Uani 1 1 d . . .
N3 N 0.6049(3) -0.7458(3) -0.2941(3) 0.0323(6) Uani 1 1 d . . .
N4 N 0.4117(3) -0.5256(3) -0.2780(3) 0.0368(6) Uani 1 1 d . . .
N5 N 0.2840(3) -0.4482(3) -0.2168(3) 0.0359(6) Uani 1 1 d . . .
N6 N 0.4819(4) -1.0800(3) -0.1094(3) 0.0372(6) Uani 1 1 d . . .
N7 N 0.7856(3) -0.4976(4) -0.3063(3) 0.0367(6) Uani 1 1 d . . .
N8 N 0.6334(4) -0.6181(3) -0.5025(2) 0.0380(6) Uani 1 1 d . . .
N9 N 0.8814(3) -0.7672(4) -0.4019(3) 0.0392(7) Uani 1 1 d . . .
N10 N 0.0483(5) 0.1877(4) -0.0397(4) 0.0505(8) Uani 1 1 d D . .
H10A H 0.153(4) 0.227(6) -0.059(5) 0.076 Uiso 1 1 d DR . .
H10B H -0.001(6) 0.100(5) -0.073(4) 0.076 Uiso 1 1 d DR . .
H10C H -0.014(6) 0.263(5) -0.081(4) 0.076 Uiso 1 1 d DR . .
H10D H 0.071(6) 0.176(7) 0.037(3) 0.076 Uiso 1 1 d DR . .
C1 C 0.4525(4) -0.6816(4) -0.2407(3) 0.0295(6) Uani 1 1 d . . .
C2 C 0.5033(4) -0.9233(4) -0.1773(3) 0.0297(7) Uani 1 1 d . . .
C3 C 0.7183(4) -0.6594(4) -0.3726(3) 0.0312(7) Uani 1 1 d . . .

loop_
_atom_site_aniso_label
_atom_site_aniso_U_11
_atom_site_aniso_U_22
_atom_site_aniso_U_33
_atom_site_aniso_U_23
_atom_site_aniso_U_13
_atom_site_aniso_U_12
O1 0.0496(14) 0.0423(13) 0.0623(16) 0.0019(13) 0.0299(13) 0.0084(12)
O1W 0.0369(15) 0.0608(17) 0.0705(19) -0.0180(15) 0.0025(13) 0.0052(14)
O2 0.0594(15) 0.0417(14) 0.0622(18) 0.0050(13) 0.0066(13) 0.0266(13)
O3 0.0520(14) 0.0492(14) 0.0531(15) 0.0101(13) 0.0176(12) 0.0024(13)
O4 0.0511(14) 0.0384(13) 0.0613(16) 0.0046(12) 0.0085(12) 0.0117(12)
O5 0.0571(16) 0.0667(17) 0.0343(14) -0.0099(12) -0.0059(12) -0.0017(13)
O6 0.0695(17) 0.0396(14) 0.0570(17) 0.0000(14) 0.0029(14) -0.0112(13)
O7 0.085(2) 0.0584(18) 0.0353(13) 0.0078(13) 0.0056(13) -0.0160(15)
O8 0.0433(14) 0.089(2) 0.0453(15) -0.0053(15) -0.0113(12) -0.0005(15)
O9 0.0567(16) 0.0575(16) 0.0530(16) -0.0173(14) 0.0111(14) 0.0147(14)
O10 0.0289(13) 0.080(2) 0.093(2) -0.0196(18) -0.0008(14) 0.0110(13)
N1 0.0253(12) 0.0321(13) 0.0335(14) -0.0025(11) 0.0023(10) 0.0013(11)
N2 0.0295(13) 0.0329(15) 0.0328(14) 0.0000(11) 0.0028(11) 0.0067(10)
N3 0.0283(13) 0.0336(13) 0.0351(14) 0.0038(11) 0.0061(11) 0.0048(11)
N4 0.0330(13) 0.0340(15) 0.0438(16) 0.0049(12) 0.0100(12) 0.0090(11)
N5 0.0285(13) 0.0361(15) 0.0432(16) -0.0021(13) 0.0048(12) 0.0047(11)
N6 0.0396(15) 0.0347(14) 0.0371(15) 0.0006(12) 0.0013(13) 0.0039(13)
N7 0.0260(13) 0.0467(17) 0.0376(16) -0.0081(14) 0.0028(11) 0.0013(12)
N8 0.0455(16) 0.0380(15) 0.0305(14) -0.0035(12) 0.0010(13) 0.0030(13)
N9 0.0329(15) 0.0458(18) 0.0392(16) 0.0000(14) 0.0099(12) 0.0068(12)
N10 0.0497(18) 0.0425(17) 0.060(2) 0.0034(17) 0.0094(17) -0.0057(15)
C1 0.0238(13) 0.0340(16) 0.0309(16) -0.0036(14) 0.0037(12) 0.0040(13)
C2 0.0295(15) 0.0311(16) 0.0285(15) -0.0007(13) -0.0012(12) -0.0003(12)
C3 0.0287(14) 0.0370(17) 0.0283(15) -0.0010(13) 0.0062(12) 0.0038(13)

loop_
_atom_type_symbol
_atom_type_description
_atom_type_scat_dispersion_real
_atom_type_scat_dispersion_imag
_atom_type_scat_source
C C 0.0033 0.0016 'International Tables Vol C Tables 4.2.6.8 and 6.1.1.4'
H H 0.0000 0.0000 'International Tables Vol C Tables 4.2.6.8 and 6.1.1.4'
N N 0.0061 0.0033 'International Tables Vol C Tables 4.2.6.8 and 6.1.1.4'
O O 0.0106 0.0060 'International Tables Vol C Tables 4.2.6.8 and 6.1.1.4'

loop_
_geom_angle_atom_site_label_1
_geom_angle_atom_site_label_2
_geom_angle_atom_site_label_3
_geom_angle
H1WA O1W H1WB 111(5)
C1 N1 C2 102.3(2)
C2 N2 N3 99.5(2)
N2 N3 C1 110.5(2)
N2 N3 C3 123.3(2)
C3 N3 C1 125.9(2)
N5 N4 C1 116.8(3)
O1 N5 O2 121.4(3)
O1 N5 N4 123.7(3)
O2 N5 N4 114.9(3)
O3 N6 C2 116.7(3)
O4 N6 O3 125.5(3)
O4 N6 C2 117.8(3)
O5 N7 C3 112.7(3)
O6 N7 O5 127.7(3)
O6 N7 C3 119.6(3)
O7 N8 C3 114.8(3)
O8 N8 O7 128.1(3)
O8 N8 C3 117.0(3)
O9 N9 C3 114.3(3)
O10 N9 O9 129.0(3)
O10 N9 C3 116.7(3)
H10A N10 H10B 125(5)
H10A N10 H10C 97(4)
H10A N10 H10D 96(4)
H10B N10 H10C 97(4)
H10B N10 H10D 113(5)
H10C N10 H10D 132(5)
N1 C1 N3 108.2(2)
N1 C1 N4 137.8(3)
N4 C1 N3 114.0(3)
N1 C2 N6 121.2(3)
N2 C2 N1 119.5(3)
N2 C2 N6 119.3(3)
N3 C3 N7 109.9(2)
N3 C3 N8 113.1(2)
N3 C3 N9 110.4(2)
N8 C3 N7 110.7(2)
N9 C3 N7 107.6(2)
N9 C3 N8 104.9(2)

loop_
_geom_bond_atom_site_label_1
_geom_bond_atom_site_label_2
_geom_bond_distance
O1 N5 1.232(4)
O1W H1WA 0.83(3)
O1W H1WB 0.84(2)
O2 N5 1.238(4)
O3 N6 1.231(3)
O4 N6 1.214(3)
O5 N7 1.216(4)
O6 N7 1.194(4)
O7 N8 1.212(4)
O8 N8 1.196(4)
O9 N9 1.202(4)
O10 N9 1.198(4)
N1 C1 1.326(4)
N1 C2 1.347(4)
N2 N3 1.377(4)
N2 C2 1.305(4)
N3 C1 1.395(4)
N3 C3 1.395(4)
N4 N5 1.331(3)
N4 C1 1.344(4)
N6 C2 1.458(4)
N7 C3 1.555(4)
N8 C3 1.548(4)
N9 C3 1.543(4)
N10 H10A 0.88(2)
N10 H10B 0.87(3)
N10 H10C 0.88(2)
N10 H10D 0.84(3)
